data_7036386
loop_
_publ_author_name
'Aull\'on, Gabriel'
'Crespo, Margarita'
'Font-Bardia, Merc\`e'
'Jover, Jes\'us'
'Mart\'inez, Manuel'
'Pike, Jack'

_publ_section_title
;
 A combined kinetico-mechanistic and computational study on the
 competitive formation of seven- versus five-membered platinacycles; the
 relevance of spectator halide ligands.
;
_journal_issue 41
_journal_name_full 'Dalton transactions (Cambridge, England : 2003)'
_journal_page_first 17968
_journal_page_last 17979
_journal_paper_doi 10.1039/c5dt02657a
_journal_volume 44
_journal_year 2015
_chemical_formula_moiety 'C25 H28 Br F N2 Pt, C H2 Cl2 '
_chemical_formula_sum 'C26 H30 Br Cl2 F N2 Pt'
_chemical_formula_weight 735.42
_chemical_name_systematic
;
 ?
;
_space_group_crystal_system monoclinic
_space_group_IT_number 15
_space_group_name_Hall '-C 2yc'
_space_group_name_H-M_alt 'C 1 2/c 1'
_symmetry_space_group_name_Hall '-C 2yc'
_symmetry_space_group_name_H-M 'C 1 2/c 1'
_atom_sites_solution_hydrogens geom
_audit_creation_method SHELXL-97
_audit_update_record
;
2015-02-25 deposited with the CCDC.
2015-09-03 downloaded from the CCDC.
;
_cell_angle_alpha 90
_cell_angle_beta 109.882(3)
_cell_angle_gamma 90
_cell_formula_units_Z 8
_cell_length_a 27.163(2)
_cell_length_b 15.4717(11)
_cell_length_c 13.4316(11)
_cell_measurement_reflns_used 9976
_cell_measurement_temperature 100(2)
_cell_measurement_theta_max 28.32
_cell_measurement_theta_min 2.63
_cell_volume 5308.3(7)
_computing_cell_refinement 'Bruker SAINT'
_computing_data_collection 'Bruker APEX2'
_computing_data_reduction 'Bruker SAINT'
_computing_molecular_graphics 'Bruker SHELXTL'
_computing_publication_material 'Bruker SHELXTL'
_computing_structure_refinement 'SHELXL-97 (Sheldrick 2008)'
_computing_structure_solution 'SHELXS-97 (Sheldrick 2008)'
_diffrn_ambient_temperature 100(2)
_diffrn_measured_fraction_theta_full 0.998
_diffrn_measured_fraction_theta_max 0.994
_diffrn_measurement_device_type 'D8 Venture'
_diffrn_measurement_method '\f and \w scans'
_diffrn_radiation_type MoK\a
_diffrn_radiation_wavelength 0.71073
_diffrn_reflns_av_R_equivalents 0.0871
_diffrn_reflns_av_unetI/netI 0.0408
_diffrn_reflns_laue_measured_fraction_full 0.998
_diffrn_reflns_laue_measured_fraction_max 0.994
_diffrn_reflns_limit_h_max 36
_diffrn_reflns_limit_h_min -36
_diffrn_reflns_limit_k_max 20
_diffrn_reflns_limit_k_min -20
_diffrn_reflns_limit_l_max 17
_diffrn_reflns_limit_l_min -17
_diffrn_reflns_number 75357
_diffrn_reflns_point_group_measured_fraction_full 0.998
_diffrn_reflns_point_group_measured_fraction_max 0.994
_diffrn_reflns_theta_full 25.242
_diffrn_reflns_theta_max 28.362
_diffrn_reflns_theta_min 2.417
_diffrn_source microfocus
_exptl_absorpt_coefficient_mu 7.018
_exptl_absorpt_correction_T_max 0.7457
_exptl_absorpt_correction_T_min 0.6172
_exptl_absorpt_correction_type multi-scan
_exptl_absorpt_process_details SADABS
_exptl_crystal_colour colourless
_exptl_crystal_density_diffrn 1.840
_exptl_crystal_description prism
_exptl_crystal_F_000 2848
_exptl_crystal_size_max 0.313
_exptl_crystal_size_mid 0.080
_exptl_crystal_size_min 0.072
_refine_diff_density_max 5.981
_refine_diff_density_min -1.677
_refine_diff_density_rms 0.228
_refine_ls_extinction_method none
_refine_ls_goodness_of_fit_ref 1.097
_refine_ls_hydrogen_treatment constr
_refine_ls_matrix_type full
_refine_ls_number_parameters 302
_refine_ls_number_reflns 6599
_refine_ls_number_restraints 0
_refine_ls_restrained_S_all 1.097
_refine_ls_R_factor_all 0.0738
_refine_ls_R_factor_gt 0.0569
_refine_ls_shift/su_max 0.001
_refine_ls_shift/su_mean 0.000
_refine_ls_structure_factor_coef Fsqd
_refine_ls_weighting_details
;
 w=1/[\s^2^(Fo^2^)+(0.0173P)^2^+217.6773P]
 where P=(Fo^2^+2Fc^2^)/3
;
_refine_ls_weighting_scheme calc
_refine_ls_wR_factor_gt 0.1050
_refine_ls_wR_factor_ref 0.1120
_reflns_Friedel_coverage 0.000
_reflns_number_gt 5462
_reflns_number_total 6599
_reflns_threshold_expression 'I > 2\s(I)'
_cod_data_source_file c5dt02657a2.cif
_cod_data_source_block mo_IAJSB71_0m_a
_cod_depositor_comments
;
The following automatic conversions were performed:

'_exptl_absorpt_correction_type' value 'Multi-scan' changed to
'multi-scan' according to
/usr/data/users/saulius/crontab/automatic-downloads/rss-feeds/RSC/lib/dictionaries/cif_core.dic
dictionary named 'cif_core.dic' version 2.4.2 from 2011-04-26.

Automatic conversion script
Id: cif_fix_values 3271 2015-04-21 07:52:19Z andrius 

 Adding full bibliography for 7036385--7036387.cif.
;
_cod_original_cell_volume 5308.4(7)
_cod_database_code 7036386
_shelx_space_group_comment
;
The symmetry employed for this shelxl refinement is uniquely defined
by the following loop, which should always be used as a source of
symmetry information in preference to the above space-group names.
They are only intended as comments.
;

loop_
_space_group_symop_operation_xyz
'x, y, z'
'-x, y, -z+1/2'
'x+1/2, y+1/2, z'
'-x+1/2, y+1/2, -z+1/2'
'-x, -y, -z'
'x, -y, z-1/2'
'-x+1/2, -y+1/2, -z'
'x+1/2, -y+1/2, z-1/2'

loop_
_atom_site_label
_atom_site_type_symbol
_atom_site_fract_x
_atom_site_fract_y
_atom_site_fract_z
_atom_site_U_iso_or_equiv
_atom_site_adp_type
_atom_site_occupancy
_atom_site_site_symmetry_order
_atom_site_calc_flag
_atom_site_refinement_flags_posn
_atom_site_refinement_flags_adp
Pt1 Pt 0.27150(2) 0.70144(2) 0.33351(2) 0.01549(8) Uani 1 1 d . .
Br1 Br 0.19595(3) 0.60566(5) 0.28566(6) 0.01998(16) Uani 1 1 d . .
F1 F 0.27539(18) 0.6597(3) 0.0961(4) 0.0279(11) Uani 1 1 d . .
N1 N 0.2392(2) 0.7923(4) 0.2124(5) 0.0173(12) Uani 1 1 d . .
N2 N 0.3336(2) 0.7902(4) 0.3765(5) 0.0193(13) Uani 1 1 d . .
C1 C 0.2236(3) 0.6433(5) 0.0494(6) 0.0209(16) Uani 1 1 d . .
C2 C 0.2088(3) 0.5690(5) -0.0084(6) 0.0249(17) Uani 1 1 d . .
H2 H 0.2339 0.5283 -0.0138 0.030 Uiso 1 1 calc R U
C3 C 0.1553(4) 0.5555(6) -0.0593(7) 0.0300(19) Uani 1 1 d . .
H3 H 0.1437 0.5046 -0.1003 0.036 Uiso 1 1 calc R U
C4 C 0.1192(4) 0.6143(6) -0.0509(7) 0.0274(18) Uani 1 1 d . .
H4 H 0.0830 0.6040 -0.0868 0.033 Uiso 1 1 calc R U
C5 C 0.1350(3) 0.6894(5) 0.0096(6) 0.0228(16) Uani 1 1 d . .
C6 C 0.0950(3) 0.7498(5) 0.0243(6) 0.0192(15) Uani 1 1 d . .
C7 C 0.0515(3) 0.7747(5) -0.0623(7) 0.0250(17) Uani 1 1 d . .
H7 H 0.0478 0.7546 -0.1313 0.030 Uiso 1 1 calc R U
C8 C 0.0136(3) 0.8290(6) -0.0476(7) 0.0287(19) Uani 1 1 d . .
H8 H -0.0156 0.8457 -0.1069 0.034 Uiso 1 1 calc R U
C9 C 0.0179(3) 0.8586(6) 0.0514(8) 0.031(2) Uani 1 1 d . .
C10 C 0.0606(3) 0.8326(6) 0.1382(7) 0.0284(18) Uani 1 1 d . .
H10 H 0.0635 0.8513 0.2073 0.034 Uiso 1 1 calc R U
C11 C 0.0988(3) 0.7797(5) 0.1240(7) 0.0239(17) Uani 1 1 d . .
H11 H 0.1282 0.7636 0.1836 0.029 Uiso 1 1 calc R U
C12 C 0.1883(3) 0.7046(5) 0.0608(6) 0.0186(14) Uani 1 1 d . .
C13 C 0.2080(3) 0.7873(5) 0.1175(6) 0.0186(15) Uani 1 1 d . .
H13 H 0.1964 0.8398 0.0801 0.022 Uiso 1 1 calc R U
C14 C 0.2631(3) 0.8764(5) 0.2507(6) 0.0210(16) Uani 1 1 d . .
H14A H 0.2510 0.8986 0.3076 0.025 Uiso 1 1 calc R U
H14B H 0.2542 0.9191 0.1924 0.025 Uiso 1 1 calc R U
C15 C 0.3212(3) 0.8591(5) 0.2923(7) 0.0238(17) Uani 1 1 d . .
H15A H 0.3329 0.8400 0.2336 0.029 Uiso 1 1 calc R U
H15B H 0.3402 0.9129 0.3224 0.029 Uiso 1 1 calc R U
C16 C -0.0239(4) 0.9169(7) 0.0685(9) 0.043(3) Uani 1 1 d . .
H16A H -0.0439 0.9451 0.0016 0.065 Uiso 1 1 calc R U
H16B H -0.0070 0.9609 0.1216 0.065 Uiso 1 1 calc R U
H16C H -0.0475 0.8820 0.0933 0.065 Uiso 1 1 calc R U
C17 C 0.3382(4) 0.8324(6) 0.4802(6) 0.0278(18) Uani 1 1 d . .
H17A H 0.3662 0.8758 0.4977 0.042 Uiso 1 1 calc R U
H17B H 0.3465 0.7885 0.5361 0.042 Uiso 1 1 calc R U
H17C H 0.3050 0.8604 0.4744 0.042 Uiso 1 1 calc R U
C18 C 0.3849(3) 0.7513(6) 0.3863(7) 0.0259(18) Uani 1 1 d . .
H18A H 0.3827 0.7238 0.3192 0.039 Uiso 1 1 calc R U
H18B H 0.3941 0.7078 0.4428 0.039 Uiso 1 1 calc R U
H18C H 0.4118 0.7965 0.4034 0.039 Uiso 1 1 calc R U
C19 C 0.3075(3) 0.6198(5) 0.4515(6) 0.0168(14) Uani 1 1 d . .
C20 C 0.3318(3) 0.5444(5) 0.4298(6) 0.0185(15) Uani 1 1 d . .
H20 H 0.3292 0.5323 0.3589 0.022 Uiso 1 1 calc R U
C21 C 0.3593(3) 0.4881(5) 0.5095(6) 0.0206(16) Uani 1 1 d . .
H21 H 0.3757 0.4388 0.4922 0.025 Uiso 1 1 calc R U
C22 C 0.3634(3) 0.5024(5) 0.6143(6) 0.0219(16) Uani 1 1 d . .
C23 C 0.3391(3) 0.5748(6) 0.6364(6) 0.0239(17) Uani 1 1 d . .
H23 H 0.3415 0.5860 0.7075 0.029 Uiso 1 1 calc R U
C24 C 0.3110(3) 0.6319(5) 0.5568(6) 0.0220(16) Uani 1 1 d . .
H24 H 0.2938 0.6799 0.5746 0.026 Uiso 1 1 calc R U
C25 C 0.3945(4) 0.4411(6) 0.7010(7) 0.032(2) Uani 1 1 d . .
H25A H 0.3738 0.3890 0.6996 0.048 Uiso 1 1 calc R U
H25B H 0.4028 0.4696 0.7699 0.048 Uiso 1 1 calc R U
H25C H 0.4271 0.4252 0.6893 0.048 Uiso 1 1 calc R U
Cl1 Cl -0.0138(2) 0.6211(5) 0.1057(7) 0.170(3) Uani 1 1 d . .
Cl2 Cl 0.0436(2) 0.4634(4) 0.1684(6) 0.135(2) Uani 1 1 d . .
C26 C 0.0460(7) 0.5712(13) 0.1495(19) 0.121(8) Uani 1 1 d . .
H26A H 0.0638 0.5815 0.0974 0.145 Uiso 1 1 calc R U
H26B H 0.0675 0.5982 0.2171 0.145 Uiso 1 1 calc R U

loop_
_atom_site_aniso_label
_atom_site_aniso_U_11
_atom_site_aniso_U_22
_atom_site_aniso_U_33
_atom_site_aniso_U_23
_atom_site_aniso_U_13
_atom_site_aniso_U_12
Pt1 0.01882(14) 0.01291(13) 0.01563(13) 0.00100(11) 0.00700(10) 0.00053(12)
Br1 0.0224(4) 0.0181(4) 0.0191(3) 0.0032(3) 0.0065(3) -0.0022(3)
F1 0.023(2) 0.035(3) 0.027(3) 0.004(2) 0.011(2) 0.009(2)
N1 0.020(3) 0.014(3) 0.021(3) 0.001(3) 0.011(2) 0.002(3)
N2 0.024(3) 0.015(3) 0.019(3) -0.001(3) 0.008(3) 0.000(3)
C1 0.027(4) 0.017(4) 0.021(4) 0.006(3) 0.012(3) 0.005(3)
C2 0.037(5) 0.022(4) 0.021(4) 0.004(3) 0.017(4) 0.006(3)
C3 0.048(6) 0.016(4) 0.030(5) 0.003(3) 0.018(4) 0.000(4)
C4 0.030(5) 0.026(4) 0.025(4) -0.001(3) 0.008(4) -0.001(4)
C5 0.033(4) 0.019(4) 0.021(4) 0.007(3) 0.014(3) 0.006(3)
C6 0.017(4) 0.011(4) 0.027(4) 0.002(3) 0.006(3) -0.001(3)
C7 0.023(4) 0.022(4) 0.026(4) 0.000(3) 0.004(3) -0.003(3)
C8 0.014(4) 0.025(4) 0.039(5) 0.005(4) 0.000(3) 0.002(3)
C9 0.016(4) 0.026(5) 0.049(6) -0.008(4) 0.008(4) 0.001(3)
C10 0.022(4) 0.029(5) 0.034(5) -0.005(4) 0.010(4) 0.001(3)
C11 0.018(4) 0.025(4) 0.031(4) -0.001(3) 0.011(3) 0.004(3)
C12 0.020(4) 0.019(4) 0.017(3) 0.004(3) 0.007(3) 0.002(3)
C13 0.019(4) 0.017(4) 0.022(4) 0.004(3) 0.010(3) 0.006(3)
C14 0.023(4) 0.014(4) 0.029(4) 0.003(3) 0.012(3) 0.001(3)
C15 0.023(4) 0.017(4) 0.032(4) 0.002(3) 0.011(3) -0.003(3)
C16 0.025(5) 0.034(6) 0.068(7) -0.011(5) 0.012(5) 0.005(4)
C17 0.036(5) 0.025(4) 0.021(4) -0.009(3) 0.008(4) -0.006(4)
C18 0.020(4) 0.024(4) 0.034(5) -0.001(3) 0.010(4) 0.003(3)
C19 0.017(4) 0.016(4) 0.017(3) 0.002(3) 0.006(3) -0.005(3)
C20 0.023(4) 0.017(4) 0.015(3) -0.004(3) 0.005(3) -0.002(3)
C21 0.016(4) 0.020(4) 0.027(4) -0.003(3) 0.009(3) -0.004(3)
C22 0.016(4) 0.023(4) 0.028(4) 0.008(3) 0.009(3) -0.007(3)
C23 0.016(4) 0.035(5) 0.020(4) -0.004(3) 0.005(3) -0.002(3)
C24 0.026(4) 0.025(4) 0.016(4) -0.001(3) 0.008(3) 0.004(3)
C25 0.035(5) 0.031(5) 0.028(5) 0.011(4) 0.007(4) 0.002(4)
Cl1 0.094(4) 0.150(6) 0.225(8) 0.094(6) -0.001(4) 0.024(4)
Cl2 0.088(3) 0.108(4) 0.203(7) 0.038(4) 0.042(4) 0.016(3)
C26 0.063(11) 0.118(17) 0.17(2) 0.060(15) 0.026(12) 0.001(11)

loop_
_atom_type_symbol
_atom_type_description
_atom_type_scat_dispersion_real
_atom_type_scat_dispersion_imag
_atom_type_scat_source
C C 0.0033 0.0016 'International Tables Vol C Tables 4.2.6.8 and 6.1.1.4'
H H 0.0000 0.0000 'International Tables Vol C Tables 4.2.6.8 and 6.1.1.4'
N N 0.0061 0.0033 'International Tables Vol C Tables 4.2.6.8 and 6.1.1.4'
F F 0.0171 0.0103 'International Tables Vol C Tables 4.2.6.8 and 6.1.1.4'
Br Br -0.2901 2.4595 'International Tables Vol C Tables 4.2.6.8 and 6.1.1.4'
Pt Pt -1.7033 8.3905 'International Tables Vol C Tables 4.2.6.8 and 6.1.1.4'
Cl Cl 0.1484 0.1585 'International Tables Vol C Tables 4.2.6.8 and 6.1.1.4'

loop_
_geom_angle_atom_site_label_1
_geom_angle_atom_site_label_2
_geom_angle_atom_site_label_3
_geom_angle
C19 Pt1 N2 93.7(3)
C19 Pt1 N1 175.6(3)
N2 Pt1 N1 82.0(2)
C19 Pt1 Br1 88.0(2)
N2 Pt1 Br1 176.35(17)
N1 Pt1 Br1 96.32(17)
C13 N1 C14 118.0(7)
C13 N1 Pt1 134.1(6)
C14 N1 Pt1 107.7(5)
C18 N2 C17 108.3(6)
C18 N2 C15 108.5(6)
C17 N2 C15 108.4(6)
C18 N2 Pt1 113.7(5)
C17 N2 Pt1 110.2(5)
C15 N2 Pt1 107.6(5)
F1 C1 C2 118.6(7)
F1 C1 C12 117.7(7)
C2 C1 C12 123.6(8)
C1 C2 C3 117.4(8)
C4 C3 C2 121.0(8)
C3 C4 C5 121.0(8)
C12 C5 C4 119.1(7)
C12 C5 C6 120.6(7)
C4 C5 C6 120.2(8)
C11 C6 C7 118.4(7)
C11 C6 C5 121.0(7)
C7 C6 C5 120.5(7)
C8 C7 C6 120.2(8)
C9 C8 C7 121.0(8)
C8 C9 C10 119.0(8)
C8 C9 C16 121.3(9)
C10 C9 C16 119.6(9)
C11 C10 C9 120.3(8)
C10 C11 C6 121.0(8)
C1 C12 C5 118.0(7)
C1 C12 C13 120.0(7)
C5 C12 C13 121.8(7)
N1 C13 C12 124.3(7)
N1 C14 C15 104.8(6)
N2 C15 C14 110.0(6)
C24 C19 C20 116.2(7)
C24 C19 Pt1 124.2(6)
C20 C19 Pt1 119.5(5)
C21 C20 C19 121.7(7)
C20 C21 C22 121.2(7)
C23 C22 C21 117.8(7)
C23 C22 C25 121.6(8)
C21 C22 C25 120.6(8)
C22 C23 C24 121.6(7)
C23 C24 C19 121.4(7)
Cl2 C26 Cl1 114.6(11)

loop_
_geom_bond_atom_site_label_1
_geom_bond_atom_site_label_2
_geom_bond_distance
Pt1 C19 2.002(7)
Pt1 N2 2.099(6)
Pt1 N1 2.103(6)
Pt1 Br1 2.4338(8)
F1 C1 1.356(9)
N1 C13 1.271(9)
N1 C14 1.467(10)
N2 C18 1.482(10)
N2 C17 1.504(10)
N2 C15 1.506(10)
C1 C2 1.368(11)
C1 C12 1.394(11)
C2 C3 1.396(13)
C3 C4 1.369(12)
C4 C5 1.400(12)
C5 C12 1.396(11)
C5 C6 1.495(11)
C6 C11 1.388(11)
C6 C7 1.401(11)
C7 C8 1.392(12)
C8 C9 1.373(13)
C9 C10 1.396(12)
C9 C16 1.527(12)
C10 C11 1.384(11)
C12 C13 1.493(11)
C14 C15 1.510(11)
C19 C24 1.399(10)
C19 C20 1.418(10)
C20 C21 1.384(11)
C21 C22 1.392(11)
C22 C23 1.383(12)
C22 C25 1.516(11)
C23 C24 1.397(11)
Cl1 C26 1.713(18)
Cl2 C26 1.69(2)
